data_2005831
loop_
_publ_author_name
'Collins, D. J.'
'Fallon, G. D.'
'Jacobs, H. A.'

_publ_contact_author
;Gary D. Fallon
 Chemistry Department
 Monash University
 Clayton, Victoria
 Australia 3168.
;
_publ_section_title
;
 Conformation of Crystalline
 3-(4-Methoxyphenyl)-2,2,4,4-tetramethylpentane
;
_journal_issue 12
_journal_name_full 'Acta Crystallographica Section C'
_journal_page_first 3232
_journal_page_last 3234
_journal_paper_doi 10.1107/S0108270196011031
_journal_volume 52
_journal_year 1996
_chemical_formula_moiety 'C16 H26 O'
_chemical_formula_sum 'C16 H26 O'
_chemical_formula_weight 234.4
_chemical_name_systematic
;
 3-(4'-Methoxyphenyl)-2,2,4,4-tetramethylpentane
;
_space_group_IT_number 14
_symmetry_cell_setting monoclinic
_symmetry_space_group_name_Hall '-P 2yab'
_symmetry_space_group_name_H-M 'P 1 21/a 1'
_cell_angle_alpha 90
_cell_angle_beta 104.52(1)
_cell_angle_gamma 90
_cell_formula_units_Z 4
_cell_length_a 13.793(7)
_cell_length_b 8.247(4)
_cell_length_c 13.699(7)
_cell_measurement_reflns_used 24
_cell_measurement_temperature 293
_cell_measurement_theta_max 27.9
_cell_measurement_theta_min 6.4
_cell_volume 1508.5(13)
_computing_cell_refinement 'Philips PW1100 Diffractometer Control Software'
_computing_data_collection 'Philips PW1100 Diffractometer Control Software'
_computing_data_reduction 'Philips PW1100 Software'
_computing_structure_refinement SHELX76
_computing_structure_solution 'SHELX76 (Sheldrick, 1976)'
_diffrn_ambient_temperature 293
_diffrn_measurement_device PW1100
_diffrn_measurement_method '\q /2\q'
_diffrn_radiation_monochromator graphite
_diffrn_radiation_source 'X-ray tube'
_diffrn_radiation_type CuK\a
_diffrn_radiation_wavelength 1.5418
_diffrn_reflns_av_R_equivalents 0.036
_diffrn_reflns_limit_h_max 14
_diffrn_reflns_limit_h_min -15
_diffrn_reflns_limit_k_max 9
_diffrn_reflns_limit_k_min 0
_diffrn_reflns_limit_l_max 15
_diffrn_reflns_limit_l_min 0
_diffrn_reflns_number 2514
_diffrn_reflns_theta_max 60.0
_diffrn_reflns_theta_min 3.0
_diffrn_standards_decay_% <1
_diffrn_standards_interval_time 240
_diffrn_standards_number 3
_exptl_absorpt_coefficient_mu 0.467
_exptl_absorpt_correction_T_max 0.962
_exptl_absorpt_correction_T_min 0.893
_exptl_absorpt_correction_type 'face-indexed numerical (SHELX76; Sheldrick, 1976)'
_exptl_absorpt_process_details SHELX76
_exptl_crystal_colour colourless
_exptl_crystal_density_diffrn 1.03
_exptl_crystal_density_meas 1.01(2)
_exptl_crystal_density_method 'flotation in CCl4/hexane'
_exptl_crystal_description tabular
_exptl_crystal_F_000 520
_exptl_crystal_size_max 0.36
_exptl_crystal_size_mid 0.24
_exptl_crystal_size_min 0.14
_refine_diff_density_max 0.166
_refine_diff_density_min -0.248
_refine_ls_extinction_method none
_refine_ls_goodness_of_fit_obs 1.720
_refine_ls_hydrogen_treatment refU
_refine_ls_matrix_type full
_refine_ls_number_parameters 156
_refine_ls_number_reflns 1187
_refine_ls_R_factor_obs 0.066
_refine_ls_shift/esd_max 0.001
_refine_ls_structure_factor_coef F
_refine_ls_weighting_details 'w = 1/[\s^2^(F)]'
_refine_ls_weighting_scheme calc
_refine_ls_wR_factor_obs 0.069
_reflns_number_observed 1189
_reflns_number_total 2230
_reflns_observed_criterion '[I > 3\s I]'
_cod_data_source_file ta1097.cif
_cod_data_source_block sm22
_cod_depositor_comments
;
The following automatic conversions were performed:

'_refine_ls_weighting_scheme' value 'w = 1/[\s^2^(F)]' was changed to
'calc'. New tag '_refine_ls_weighting_details' was created. The value
of the new tag was set to 'w = 1/[\s^2^(F)]'.

Automatic conversion script
Id: cif_fix_values 3143 2015-03-26 13:38:13Z robertas 
;
_cod_original_cell_volume 1508.0(10)
_cod_original_sg_symbol_H-M 'P 21/a'
_cod_database_code 2005831

loop_
_symmetry_equiv_pos_as_xyz
'   +x,   +y,   +z'
'1/2-x,1/2+y,   -z'
'   -x,   -y,   -z'
'1/2+x,1/2-y,   +z'

loop_
_atom_site_aniso_label
_atom_site_aniso_U_11
_atom_site_aniso_U_22
_atom_site_aniso_U_33
_atom_site_aniso_U_12
_atom_site_aniso_U_13
_atom_site_aniso_U_23
C(1) 0.182(6) 0.092(4) 0.148(5) -0.037(4) 0.069(5) -0.046(4)
C(2) 0.076(3) 0.066(3) 0.077(3) 0.005(3) 0.018(3) -0.010(3)
C(3) 0.059(2) 0.062(3) 0.073(3) 0.003(2) 0.013(2) -0.002(2)
C(4) 0.075(3) 0.063(3) 0.077(3) -0.003(2) 0.022(2) 0.004(2)
C(5) 0.217(7) 0.176(6) 0.145(6) -0.131(6) 0.088(5) -0.077(5)
C(6) 0.148(5) 0.158(6) 0.108(4) 0.054(5) -0.044(4) -0.054(4)
C(7) 0.127(5) 0.148(5) 0.127(5) 0.007(4) 0.060(4) -0.042(4)
C(8) 0.129(5) 0.091(4) 0.188(6) 0.001(4) 0.042(4) 0.055(4)
C(9) 0.088(4) 0.121(5) 0.225(7) -0.011(4) 0.066(4) 0.005(5)
C(10) 0.117(4) 0.109(4) 0.095(4) -0.007(3) 0.054(3) 0.003(3)
C(1') 0.052(2) 0.056(2) 0.065(3) 0.001(2) 0.006(2) -0.005(2)
C(2') 0.067(3) 0.068(3) 0.070(3) 0.008(2) 0.010(3) 0.005(3)
C(3') 0.076(3) 0.080(3) 0.064(3) -0.007(3) 0.017(3) 0.003(3)
C(4') 0.062(3) 0.065(3) 0.077(3) -0.003(2) 0.020(3) -0.008(3)
C(5') 0.067(3) 0.070(3) 0.083(3) 0.015(2) 0.014(3) 0.005(3)
C(6') 0.072(3) 0.067(3) 0.067(3) 0.003(2) 0.018(2) 0.003(2)
O(1) 0.082(2) 0.095(2) 0.100(2) 0.002(2) 0.041(2) -0.011(2)

loop_
_atom_site_label
_atom_site_fract_x
_atom_site_fract_y
_atom_site_fract_z
_atom_site_U_iso_or_equiv
_atom_site_thermal_displace_type
_atom_site_calc_flag
_atom_site_calc_attached_atom
C(1) 0.1419(4) 0.4212(6) 0.8194(4) 0.136(3) Uij d C
C(2) 0.1097(3) 0.2607(5) 0.8599(3) 0.073(2) Uij d C
C(3) 0.0720(3) 0.1504(5) 0.7653(3) 0.065(2) Uij d C
C(4) 0.0097(3) -0.0067(5) 0.7700(3) 0.071(2) Uij d C
C(5) -0.0069(5) -0.0951(8) 0.6700(4) 0.171(4) Uij d C
C(6) 0.1983(4) 0.2003(8) 0.9391(4) 0.152(3) Uij d C
C(7) 0.0270(4) 0.3098(7) 0.9101(4) 0.130(3) Uij d C
C(8) 0.0587(4) -0.1290(7) 0.8500(5) 0.135(3) Uij d C
C(9) -0.0934(3) 0.0293(7) 0.7872(5) 0.140(4) Uij d C
C(10) 0.3710(3) 0.1390(6) 0.4624(3) 0.102(3) Uij d C
C(1') 0.1538(3) 0.1222(5) 0.7095(3) 0.062(2) Uij d C
C(2') 0.1487(3) 0.1981(5) 0.6193(3) 0.070(2) Uij d C
C(3') 0.2208(3) 0.1802(5) 0.5657(3) 0.073(2) Uij d C
C(4') 0.3009(3) 0.0823(5) 0.6017(3) 0.068(2) Uij d C
C(5') 0.3091(3) 0.0018(5) 0.6916(3) 0.074(2) Uij d C
C(6') 0.2368(3) 0.0226(5) 0.7451(3) 0.069(2) Uij d C
O(1) 0.3778(2) 0.0567(4) 0.5554(2) 0.089(1) Uij d O
H(1) 0.1982 0.3993 0.7908 0.192(6) Uiso ? H
H(2) 0.1620 0.4979 0.8744 0.192(6) Uiso ? H
H(3) 0.0872 0.4666 0.7678 0.192(6) Uiso ? H
H(4) -0.0492 0.0011 0.6490 0.192(6) Uiso ? H
H(5) -0.0483 -0.1914 0.6649 0.192(6) Uiso ? H
H(6) 0.0387 -0.1069 0.6269 0.192(6) Uiso ? H
H(7) 0.1704 0.1041 0.9624 0.192(6) Uiso ? H
H(8) 0.2147 0.2793 0.9932 0.192(6) Uiso ? H
H(9) 0.2584 0.1715 0.9185 0.192(6) Uiso ? H
H(10) 0.0145 0.2159 0.9477 0.192(6) Uiso ? H
H(11) -0.0354 0.3461 0.8654 0.192(6) Uiso ? H
H(12) 0.0552 0.3963 0.9565 0.192(6) Uiso ? H
H(13) 0.0781 -0.0712 0.9136 0.192(6) Uiso ? H
H(14) 0.1181 -0.1707 0.8328 0.192(6) Uiso ? H
H(15) 0.0149 -0.2184 0.8561 0.192(6) Uiso ? H
H(16) -0.1238 0.1046 0.7340 0.192(6) Uiso ? H
H(17) -0.0900 0.0788 0.8522 0.192(6) Uiso ? H
H(18) -0.1335 -0.0687 0.7805 0.192(6) Uiso ? H
H(19) 0.4341 0.1093 0.4481 0.192(6) Uiso ? H
H(20) 0.3652 0.2562 0.4629 0.192(6) Uiso ? H
H(21) 0.3161 0.0942 0.4108 0.192(6) Uiso ? H
H(22) 0.0186 0.2184 0.7267 0.087(6) Uiso ? H
H(23) 0.2141 0.2374 0.5025 0.087(6) Uiso ? H
H(24) 0.0918 0.2678 0.5916 0.087(6) Uiso ? H
H(25) 0.2442 -0.0335 0.8088 0.087(6) Uiso ? H
H(26) 0.3655 -0.0697 0.7175 0.087(6) Uiso ? H

loop_
_atom_type_symbol
_atom_type_scat_dispersion_real
_atom_type_scat_dispersion_imag
_atom_type_scat_source
C 0.018 0.009 'Cromer and Waber (1974)'
H 0.000 0.000 'Stewart, Davidson and Simpson (1965)'
O 0.049 0.032 'Cromer and Waber (1974)'

loop_
_geom_angle_atom_site_label_1
_geom_angle_atom_site_label_2
_geom_angle_atom_site_label_3
_geom_angle
_geom_angle_publ_flag
C(1) C(2) C(3) 105.5(3) yes
C(1) C(2) C(7) 104.4(4) yes
C(1) C(2) C(6) 106.8(4) yes
C(3) C(2) C(6) 116.6(4) yes
C(3) C(2) C(7) 113.4(3) yes
C(6) C(2) C(7) 109.1(4) yes
C(2) C(3) C(4) 121.3(3) yes
C(2) C(3) C(1') 111.6(3) yes
C(4) C(3) C(1') 112.1(3) yes
C(3) C(4) C(5) 108.7(3) yes
C(3) C(4) C(8) 115.5(4) yes
C(3) C(4) C(9) 112.8(4) yes
C(5) C(4) C(8) 105.7(4) yes
C(8) C(4) C(9) 106.3(4) yes
C(5) C(4) C(9) 107.3(4) yes
C(3) C(1') C(2') 120.2(4) yes
C(3) C(1') C(6') 123.9(4) yes
C(2') C(1') C(6') 115.9(4) yes
C(3') C(4') O(1) 124.9(4) yes
C(5') C(4') O(1) 115.9(4) yes
C(4') O(1) C(10) 116.8(3) yes
C(1') C(2') C(3') 123.2(4) no
C(2') C(3') C(4') 119.9(4) no
C(3') C(4') C(5') 119.2(4) no
C(4') C(5') C(6') 120.2(4) no
C(1') C(6') C(5') 121.6(4) no

loop_
_geom_bond_atom_site_label_1
_geom_bond_atom_site_label_2
_geom_bond_distance
_geom_bond_publ_flag
C(1) C(2) 1.543(6) yes
C(2) C(3) 1.563(5) yes
C(2) C(6) 1.500(6) yes
C(2) C(7) 1.526(5) yes
C(3) C(4) 1.565(5) yes
C(3) C(1') 1.530(5) yes
C(4) C(5) 1.518(6) yes
C(4) C(8) 1.518(6) yes
C(4) C(9) 1.529(6) yes
C(1') C(2') 1.372(5) yes
C(1') C(6') 1.393(5) yes
C(2') C(3') 1.384(5) yes
C(3') C(4') 1.358(5) yes
C(4') C(5') 1.378(5) yes
C(5') C(6') 1.389(5) yes
C(4') O(1) 1.382(5) yes
O(1) C(10) 1.426(5) yes
